data_7029198
loop_
_publ_author_name
'Jia, Hongliang'
'Li, Yanlin'
'Xiong, Zhifang'
'Wang, Chengjie'
'Li, Gang'

_publ_section_title
;
 Five metal-organic frameworks from 3,4-dimethylphenyl substituted
 imidazole dicarboxylate: syntheses, structures and properties.
;
_journal_issue 9
_journal_name_full 'Dalton transactions (Cambridge, England : 2003)'
_journal_page_first 3704
_journal_page_last 3715
_journal_paper_doi 10.1039/c3dt52910j
_journal_volume 43
_journal_year 2014
_chemical_formula_sum 'C65 H55 Mn3 N10 O16'
_chemical_formula_weight 1397.01
_chemical_name_systematic
;
 ?
;
_space_group_IT_number 15
_symmetry_cell_setting monoclinic
_symmetry_space_group_name_Hall '-C 2yc'
_symmetry_space_group_name_H-M 'C 1 2/c 1'
_atom_sites_solution_hydrogens geom
_atom_sites_solution_primary direct
_atom_sites_solution_secondary difmap
_audit_creation_method SHELXL-97
_cell_angle_alpha 90.00
_cell_angle_beta 95.425(2)
_cell_angle_gamma 90.00
_cell_formula_units_Z 4
_cell_length_a 33.287(4)
_cell_length_b 7.5503(8)
_cell_length_c 25.231(3)
_cell_measurement_reflns_used 3283
_cell_measurement_temperature 298(2)
_cell_measurement_theta_max 25.20
_cell_measurement_theta_min 2.58
_cell_volume 6312.8(13)
_computing_cell_refinement 'SAINT (Bruker, 2007)'
_computing_data_collection 'APEX2 (Bruker, 2007)'
_computing_data_reduction 'SAINT (Bruker, 2007)'
_computing_molecular_graphics 'DIAMOND (Brandenburg & Berndt, 1999)'
_computing_publication_material 'SHELXL97 (Sheldrick, 2008)'
_computing_structure_refinement 'SHELXL-97 (Sheldrick, 1997)'
_computing_structure_solution 'SHELXS97 (Sheldrick, 2008)'
_diffrn_ambient_temperature 298(2)
_diffrn_measured_fraction_theta_full 0.998
_diffrn_measured_fraction_theta_max 0.998
_diffrn_measurement_device_type 'Bruker APEXII CCD area-detector'
_diffrn_measurement_method '\f and \w'
_diffrn_radiation_monochromator graphite
_diffrn_radiation_source 'fine-focus sealed tube'
_diffrn_radiation_type MoK\a
_diffrn_radiation_wavelength 0.71073
_diffrn_reflns_av_R_equivalents 0.0478
_diffrn_reflns_av_sigmaI/netI 0.0599
_diffrn_reflns_limit_h_max 39
_diffrn_reflns_limit_h_min -34
_diffrn_reflns_limit_k_max 8
_diffrn_reflns_limit_k_min -6
_diffrn_reflns_limit_l_max 28
_diffrn_reflns_limit_l_min -30
_diffrn_reflns_number 15090
_diffrn_reflns_theta_full 25.00
_diffrn_reflns_theta_max 25.00
_diffrn_reflns_theta_min 1.23
_exptl_absorpt_coefficient_mu 0.669
_exptl_absorpt_correction_T_max 0.9361
_exptl_absorpt_correction_T_min 0.8245
_exptl_absorpt_correction_type multi-scan
_exptl_absorpt_process_details '(SADABS; Bruker, 2001)'
_exptl_crystal_colour red
_exptl_crystal_density_diffrn 1.470
_exptl_crystal_density_method 'not measured'
_exptl_crystal_description prsim
_exptl_crystal_F_000 2872
_exptl_crystal_size_max 0.25
_exptl_crystal_size_mid 0.22
_exptl_crystal_size_min 0.18
_refine_diff_density_max 0.891
_refine_diff_density_min -2.063
_refine_diff_density_rms 0.099
_refine_ls_extinction_method none
_refine_ls_goodness_of_fit_ref 1.046
_refine_ls_hydrogen_treatment mixed
_refine_ls_matrix_type full
_refine_ls_number_parameters 501
_refine_ls_number_reflns 5524
_refine_ls_number_restraints 0
_refine_ls_restrained_S_all 1.046
_refine_ls_R_factor_all 0.1121
_refine_ls_R_factor_gt 0.0738
_refine_ls_shift/su_max 0.000
_refine_ls_shift/su_mean 0.000
_refine_ls_structure_factor_coef Fsqd
_refine_ls_weighting_details 'calc w=1/[\s^2^(Fo^2^)+(0.0508P)^2^+60.6155P] where P=(Fo^2^+2Fc^2^)/3'
_refine_ls_weighting_scheme calc
_refine_ls_wR_factor_gt 0.1664
_refine_ls_wR_factor_ref 0.1885
_reflns_number_gt 3609
_reflns_number_total 5524
_reflns_threshold_expression >2sigma(I)
_cod_data_source_file c3dt52910j.txt
_cod_data_source_block x
_cod_original_cell_volume 6312.8(12)
_cod_original_sg_symbol_H-M 'C 2/c '
_cod_database_code 7029198

loop_
_symmetry_equiv_pos_as_xyz
'x, y, z'
'-x, y, -z+1/2'
'x+1/2, y+1/2, z'
'-x+1/2, y+1/2, -z+1/2'
'-x, -y, -z'
'x, -y, z-1/2'
'-x+1/2, -y+1/2, -z'
'x+1/2, -y+1/2, z-1/2'

loop_
_atom_site_label
_atom_site_type_symbol
_atom_site_fract_x
_atom_site_fract_y
_atom_site_fract_z
_atom_site_U_iso_or_equiv
_atom_site_adp_type
_atom_site_occupancy
_atom_site_symmetry_multiplicity
_atom_site_calc_flag
_atom_site_refinement_flags
_atom_site_disorder_assembly
_atom_site_disorder_group
Mn1 Mn 0.18345(3) 0.02928(12) 0.27822(3) 0.0401(3) Uani 1 1 d . . .
Mn2 Mn 0.2500 0.7500 0.5000 0.0438(4) Uani 1 2 d S . .
N1 N 0.18911(15) 0.1866(6) 0.20032(16) 0.0411(12) Uani 1 1 d . . .
N2 N 0.19584(15) 0.2892(6) 0.12050(16) 0.0412(12) Uani 1 1 d . . .
H2 H 0.1900 0.3178 0.0877 0.049 Uiso 1 1 calc R . .
N3 N 0.22867(15) 0.3341(6) 0.38009(17) 0.0420(12) Uani 1 1 d . . .
H3 H 0.2342 0.2639 0.3549 0.050 Uiso 1 1 calc R . .
N4 N 0.23711(16) 0.5070(6) 0.45032(16) 0.0434(12) Uani 1 1 d . . .
O1 O 0.24198(12) 0.1546(5) 0.28674(13) 0.0450(10) Uani 1 1 d . . .
O2 O 0.29066(13) 0.2968(6) 0.25137(15) 0.0490(11) Uani 1 1 d . . .
O3 O 0.29898(13) 0.4270(6) 0.14398(14) 0.0482(11) Uani 1 1 d . . .
O4 O 0.25815(14) 0.4023(6) 0.07021(13) 0.0510(11) Uani 1 1 d . . .
O5 O 0.15636(14) 0.2586(6) 0.31275(16) 0.0564(12) Uani 1 1 d . . .
O6 O 0.12164(14) 0.4200(7) 0.36422(18) 0.0714(15) Uani 1 1 d . . .
H6A H 0.1257 0.4804 0.3912 0.107 Uiso 1 1 calc R . .
O7 O 0.13121(15) 0.6074(7) 0.44387(18) 0.0676(14) Uani 1 1 d . . .
O8 O 0.18295(14) 0.7061(6) 0.49808(15) 0.0533(12) Uani 1 1 d . . .
C1 C 0.2563(2) 0.2318(7) 0.2481(2) 0.0389(14) Uani 1 1 d . . .
C2 C 0.22820(19) 0.2414(7) 0.19819(19) 0.0380(14) Uani 1 1 d . . .
C3 C 0.23296(19) 0.3063(7) 0.14765(19) 0.0396(14) Uani 1 1 d . . .
C4 C 0.16950(19) 0.2205(8) 0.1527(2) 0.0417(14) Uani 1 1 d . . .
C5 C 0.1264(2) 0.1989(9) 0.1375(2) 0.0482(16) Uani 1 1 d . . .
C6 C 0.1090(2) 0.2168(10) 0.0855(2) 0.062(2) Uani 1 1 d . A .
H6 H 0.1259 0.2384 0.0588 0.074 Uiso 1 1 calc R . .
C7 C 0.0686(2) 0.2043(11) 0.0717(3) 0.069(2) Uani 1 1 d . . .
H7 H 0.0583 0.2197 0.0364 0.103 Uiso 0.251(13) 1 calc PR A 2
C8 C 0.0429(2) 0.1683(13) 0.1106(3) 0.082(3) Uani 1 1 d . A .
C9 C 0.0595(3) 0.1479(14) 0.1628(3) 0.086(3) Uani 1 1 d . . .
H9 H 0.0427 0.1202 0.1891 0.129 Uiso 0.749(13) 1 calc PR A 1
C10 C 0.1002(2) 0.1677(11) 0.1766(3) 0.072(2) Uani 1 1 d . A .
H10 H 0.1103 0.1602 0.2121 0.086 Uiso 1 1 calc R . .
C11 C 0.26658(19) 0.3833(8) 0.1194(2) 0.0389(14) Uani 1 1 d . . .
C12 C 0.0488(3) 0.2382(15) 0.0158(4) 0.072(3) Uani 0.749(13) 1 d P A 1
H12A H 0.0338 0.1352 0.0034 0.108 Uiso 0.749(13) 1 calc PR A 1
H12B H 0.0692 0.2630 -0.0077 0.108 Uiso 0.749(13) 1 calc PR A 1
H12C H 0.0309 0.3376 0.0164 0.108 Uiso 0.749(13) 1 calc PR A 1
C12' C 0.0367(10) 0.105(6) 0.2021(13) 0.091(13) Uani 0.251(13) 1 d P A 2
H12D H 0.0515 0.1284 0.2359 0.137 Uiso 0.251(13) 1 calc PR A 2
H12E H 0.0301 -0.0191 0.1998 0.137 Uiso 0.251(13) 1 calc PR A 2
H12F H 0.0124 0.1734 0.1988 0.137 Uiso 0.251(13) 1 calc PR A 2
C13 C -0.0024(2) 0.1476(13) 0.0975(3) 0.087(3) Uani 1 1 d . . .
H13A H -0.0138 0.2588 0.0852 0.130 Uiso 1 1 calc R A .
H13B H -0.0144 0.1111 0.1288 0.130 Uiso 1 1 calc R . .
H13C H -0.0075 0.0599 0.0702 0.130 Uiso 1 1 calc R . .
C14 C 0.1547(2) 0.3557(9) 0.3522(2) 0.0502(16) Uani 1 1 d . . .
C15 C 0.19122(19) 0.3999(8) 0.3867(2) 0.0426(15) Uani 1 1 d . . .
C16 C 0.19702(19) 0.5067(8) 0.4309(2) 0.0423(15) Uani 1 1 d . . .
C17 C 0.25581(19) 0.3962(8) 0.4193(2) 0.0417(15) Uani 1 1 d . . .
C18 C 0.29782(19) 0.3463(8) 0.4275(2) 0.0440(15) Uani 1 1 d . . .
C19 C 0.3193(2) 0.3787(9) 0.4771(2) 0.0515(17) Uani 1 1 d . . .
H19 H 0.3060 0.4292 0.5041 0.062 Uiso 1 1 calc R . .
C20 C 0.3596(2) 0.3376(9) 0.4868(3) 0.0567(18) Uani 1 1 d . . .
C21 C 0.3797(2) 0.2535(10) 0.4482(3) 0.065(2) Uani 1 1 d . . .
C22 C 0.3580(2) 0.2171(10) 0.3990(3) 0.067(2) Uani 1 1 d . . .
H22 H 0.3711 0.1610 0.3727 0.081 Uiso 1 1 calc R . .
C23 C 0.3180(2) 0.2619(9) 0.3884(2) 0.0555(18) Uani 1 1 d . . .
H23 H 0.3044 0.2361 0.3554 0.067 Uiso 1 1 calc R . .
C24 C 0.1687(2) 0.6154(9) 0.4595(2) 0.0487(16) Uani 1 1 d . . .
C25 C 0.3811(3) 0.3905(13) 0.5396(3) 0.089(3) Uani 1 1 d . . .
H25A H 0.3947 0.2893 0.5559 0.134 Uiso 1 1 calc R . .
H25B H 0.3618 0.4346 0.5624 0.134 Uiso 1 1 calc R . .
H25C H 0.4005 0.4812 0.5343 0.134 Uiso 1 1 calc R . .
C26 C 0.4237(2) 0.2059(13) 0.4560(4) 0.098(3) Uani 1 1 d . . .
H26A H 0.4394 0.3109 0.4640 0.147 Uiso 1 1 calc R . .
H26B H 0.4317 0.1528 0.4241 0.147 Uiso 1 1 calc R . .
H26C H 0.4282 0.1236 0.4850 0.147 Uiso 1 1 calc R . .
N5 N 0.12545(18) -0.1185(9) 0.2777(2) 0.0610(15) Uani 1 1 d . . .
C27 C 0.1194(18) -0.262(8) 0.2445(14) 0.061(7) Uani 0.55(2) 1 d P B 3
H27 H 0.1380 -0.2841 0.2201 0.073 Uiso 0.55(2) 1 calc PR B 3
C28 C 0.0870(7) -0.375(3) 0.2457(8) 0.061(5) Uani 0.55(2) 1 d P B 3
H28 H 0.0863 -0.4808 0.2267 0.073 Uiso 0.55(2) 1 calc PR B 3
C29 C 0.0551(5) -0.331(2) 0.2757(8) 0.061(5) Uani 0.55(2) 1 d P B 3
C30 C 0.0576(5) -0.175(2) 0.2975(7) 0.061(4) Uani 0.55(2) 1 d P B 3
H30 H 0.0355 -0.1319 0.3136 0.073 Uiso 0.55(2) 1 calc PR B 3
C31 C 0.0920(7) -0.068(3) 0.2980(9) 0.061(5) Uani 0.55(2) 1 d P B 3
H31 H 0.0914 0.0445 0.3132 0.073 Uiso 0.55(2) 1 calc PR B 3
C32 C 0.0196(6) -0.460(2) 0.2816(7) 0.061(5) Uani 0.55(2) 1 d P . 3
H32B H 0.0277 -0.5215 0.3147 0.091 Uiso 0.55(2) 1 calc PR B 3
H32A H -0.0022 -0.3825 0.2895 0.091 Uiso 0.55(2) 1 calc PR B 3
C33 C 0.0000 -0.592(3) 0.2500 0.061(6) Uani 0.55(2) 2 d SP . 3
H33A H -0.0181 -0.6646 0.2688 0.073 Uiso 0.277(11) 1 calc PR B 3
H33B H 0.0181 -0.6646 0.2312 0.073 Uiso 0.277(11) 1 calc PR B 3
C27' C 0.120(2) -0.285(10) 0.2616(16) 0.061(10) Uani 0.45(2) 1 d P B 4
H27' H 0.1399 -0.3370 0.2425 0.073 Uiso 0.45(2) 1 calc PR B 4
C28' C 0.0872(9) -0.384(4) 0.2720(10) 0.061(6) Uani 0.45(2) 1 d P B 4
H28' H 0.0811 -0.4865 0.2524 0.073 Uiso 0.45(2) 1 calc PR B 4
C29' C 0.0625(6) -0.334(3) 0.3113(10) 0.061(6) Uani 0.45(2) 1 d P B 4
C30' C 0.0718(6) -0.184(3) 0.3310(10) 0.061(6) Uani 0.45(2) 1 d P B 4
H30' H 0.0556 -0.1379 0.3557 0.073 Uiso 0.45(2) 1 calc PR B 4
C31' C 0.1040(9) -0.084(4) 0.3184(11) 0.061(6) Uani 0.45(2) 1 d P B 4
H31' H 0.1113 0.0132 0.3396 0.073 Uiso 0.45(2) 1 calc PR B 4
C32' C 0.0211(6) -0.414(3) 0.3090(9) 0.061(6) Uani 0.45(2) 1 d P B 4
H32C H 0.0041 -0.3388 0.3286 0.073 Uiso 0.45(2) 1 calc PR B 4
H32D H 0.0230 -0.5285 0.3266 0.073 Uiso 0.45(2) 1 calc PR B 4
C33' C 0.0000 -0.440(4) 0.2500 0.061(8) Uani 0.45(2) 2 d SP . 4
H33C H -0.0206 -0.5199 0.2607 0.073 Uiso 0.223(11) 1 calc PR B 4
H33D H 0.0206 -0.5199 0.2393 0.073 Uiso 0.223(11) 1 calc PR B 4

loop_
_atom_site_aniso_label
_atom_site_aniso_U_11
_atom_site_aniso_U_22
_atom_site_aniso_U_33
_atom_site_aniso_U_23
_atom_site_aniso_U_13
_atom_site_aniso_U_12
Mn1 0.0561(6) 0.0402(5) 0.0233(4) -0.0021(4) 0.0005(4) -0.0008(5)
Mn2 0.0733(10) 0.0403(7) 0.0166(5) -0.0035(5) -0.0013(5) 0.0021(7)
N1 0.063(3) 0.037(3) 0.023(2) 0.001(2) 0.001(2) -0.002(3)
N2 0.062(3) 0.041(3) 0.020(2) 0.000(2) -0.002(2) -0.003(2)
N3 0.059(3) 0.038(3) 0.028(2) -0.007(2) -0.002(2) 0.007(2)
N4 0.066(4) 0.040(3) 0.023(2) -0.005(2) -0.002(2) 0.003(3)
O1 0.064(3) 0.050(3) 0.0208(18) 0.0021(17) -0.0006(17) -0.006(2)
O2 0.058(3) 0.051(3) 0.036(2) 0.0119(19) -0.0052(19) -0.009(2)
O3 0.060(3) 0.061(3) 0.0233(19) -0.0024(18) 0.0049(19) -0.003(2)
O4 0.087(3) 0.047(2) 0.0179(18) 0.0008(17) 0.0019(19) -0.013(2)
O5 0.072(3) 0.054(3) 0.040(2) -0.020(2) -0.009(2) 0.010(2)
O6 0.062(3) 0.093(4) 0.056(3) -0.034(3) -0.013(2) 0.015(3)
O7 0.064(3) 0.081(4) 0.057(3) -0.027(3) 0.001(2) 0.015(3)
O8 0.079(3) 0.053(3) 0.028(2) -0.0143(19) 0.003(2) 0.006(2)
C1 0.064(4) 0.031(3) 0.021(3) 0.001(2) 0.004(3) 0.003(3)
C2 0.060(4) 0.032(3) 0.021(3) 0.000(2) 0.001(2) -0.001(3)
C3 0.064(4) 0.033(3) 0.021(3) -0.004(2) -0.001(3) 0.000(3)
C4 0.061(4) 0.033(3) 0.030(3) -0.002(2) 0.000(3) -0.002(3)
C5 0.058(4) 0.046(4) 0.040(3) 0.003(3) 0.001(3) -0.002(3)
C6 0.078(5) 0.070(5) 0.035(3) 0.001(3) -0.006(3) -0.018(4)
C7 0.070(5) 0.080(6) 0.051(4) 0.001(4) -0.015(4) -0.019(4)
C8 0.066(5) 0.103(7) 0.073(5) 0.005(5) -0.012(4) -0.027(5)
C9 0.070(6) 0.120(8) 0.069(5) 0.019(5) 0.012(4) -0.005(5)
C10 0.067(5) 0.093(6) 0.053(4) 0.018(4) -0.005(4) -0.002(5)
C11 0.061(4) 0.035(3) 0.021(3) -0.002(2) 0.007(3) 0.002(3)
C12 0.076(7) 0.083(8) 0.052(6) 0.005(5) -0.015(5) -0.016(6)
C12' 0.08(2) 0.13(3) 0.07(2) 0.02(2) 0.005(18) 0.00(2)
C13 0.074(6) 0.106(7) 0.076(5) 0.006(5) -0.010(4) -0.030(5)
C14 0.062(4) 0.049(4) 0.038(3) -0.007(3) -0.005(3) 0.005(3)
C15 0.059(4) 0.038(3) 0.029(3) -0.003(2) -0.003(3) 0.004(3)
C16 0.058(4) 0.043(4) 0.025(3) -0.005(2) -0.001(3) 0.008(3)
C17 0.068(4) 0.034(3) 0.021(3) 0.000(2) -0.002(3) 0.002(3)
C18 0.058(4) 0.039(3) 0.034(3) 0.003(3) -0.004(3) 0.001(3)
C19 0.076(5) 0.046(4) 0.030(3) -0.001(3) -0.008(3) 0.006(4)
C20 0.070(5) 0.048(4) 0.047(4) 0.003(3) -0.019(3) 0.007(4)
C21 0.062(5) 0.062(5) 0.067(5) 0.002(4) -0.012(4) 0.012(4)
C22 0.077(5) 0.066(5) 0.057(4) -0.010(4) -0.002(4) 0.022(4)
C23 0.070(5) 0.057(4) 0.038(3) -0.010(3) -0.005(3) 0.014(4)
C24 0.067(5) 0.043(4) 0.036(3) -0.005(3) 0.002(3) 0.008(3)
C25 0.100(7) 0.108(7) 0.052(4) 0.001(5) -0.033(4) 0.003(6)
C26 0.078(6) 0.100(7) 0.110(7) -0.011(6) -0.026(5) 0.031(5)
N5 0.062(4) 0.066(4) 0.053(4) 0.003(3) 0.001(3) -0.005(3)
C27 0.062(12) 0.066(17) 0.053(19) 0.003(17) 0.001(16) -0.005(11)
C28 0.062(11) 0.066(10) 0.053(11) 0.003(11) 0.001(11) -0.005(8)
C29 0.062(11) 0.066(10) 0.053(11) 0.003(8) 0.001(8) -0.005(8)
C30 0.062(10) 0.066(10) 0.053(10) 0.003(8) 0.001(8) -0.005(8)
C31 0.062(15) 0.066(11) 0.053(13) 0.003(10) 0.001(9) -0.005(10)
C32 0.062(11) 0.066(11) 0.053(12) 0.003(9) 0.001(9) -0.005(8)
C33 0.062(13) 0.066(16) 0.053(11) 0.000 0.001(9) 0.000
C27' 0.062(16) 0.07(2) 0.05(2) 0.00(2) 0.00(2) -0.005(14)
C28' 0.062(15) 0.066(13) 0.053(14) 0.003(14) 0.001(14) -0.005(11)
C29' 0.062(12) 0.066(13) 0.053(13) 0.003(10) 0.001(10) -0.005(9)
C30' 0.062(12) 0.066(12) 0.053(13) 0.003(9) 0.001(10) -0.005(10)
C31' 0.062(18) 0.066(14) 0.053(16) 0.003(13) 0.001(12) -0.005(12)
C32' 0.062(12) 0.066(14) 0.053(13) 0.003(10) 0.001(11) -0.005(10)
C33' 0.062(19) 0.07(2) 0.053(18) 0.000 0.001(14) 0.000

loop_
_atom_type_symbol
_atom_type_description
_atom_type_scat_dispersion_real
_atom_type_scat_dispersion_imag
_atom_type_scat_source
C C 0.0033 0.0016 'International Tables Vol C Tables 4.2.6.8 and 6.1.1.4'
H H 0.0000 0.0000 'International Tables Vol C Tables 4.2.6.8 and 6.1.1.4'
N N 0.0061 0.0033 'International Tables Vol C Tables 4.2.6.8 and 6.1.1.4'
O O 0.0106 0.0060 'International Tables Vol C Tables 4.2.6.8 and 6.1.1.4'
Mn Mn 0.3368 0.7283 'International Tables Vol C Tables 4.2.6.8 and 6.1.1.4'

loop_
_geom_angle_atom_site_label_1
_geom_angle_atom_site_label_2
_geom_angle_atom_site_label_3
_geom_angle
_geom_angle_site_symmetry_1
_geom_angle_site_symmetry_3
O2 Mn1 O3 86.53(16) 4_545 4_545
O2 Mn1 O1 90.27(17) 4_545 .
O3 Mn1 O1 84.32(15) 4_545 .
O2 Mn1 O5 176.62(17) 4_545 .
O3 Mn1 O5 90.43(16) 4_545 .
O1 Mn1 O5 90.91(17) . .
O2 Mn1 N5 88.0(2) 4_545 .
O3 Mn1 N5 89.19(19) 4_545 .
O1 Mn1 N5 173.36(18) . .
O5 Mn1 N5 90.5(2) . .
O2 Mn1 N1 93.29(16) 4_545 .
O3 Mn1 N1 157.76(17) 4_545 .
O1 Mn1 N1 73.44(16) . .
O5 Mn1 N1 90.09(17) . .
N5 Mn1 N1 113.04(19) . .
O4 Mn2 O4 180.00(10) 6_566 4
O4 Mn2 N4 88.50(16) 6_566 7_566
O4 Mn2 N4 91.50(16) 4 7_566
O4 Mn2 N4 91.50(16) 6_566 .
O4 Mn2 N4 88.50(16) 4 .
N4 Mn2 N4 180.000(1) 7_566 .
O4 Mn2 O8 90.78(16) 6_566 7_566
O4 Mn2 O8 89.22(16) 4 7_566
N4 Mn2 O8 74.36(17) 7_566 7_566
N4 Mn2 O8 105.64(17) . 7_566
O4 Mn2 O8 89.22(16) 6_566 .
O4 Mn2 O8 90.78(16) 4 .
N4 Mn2 O8 105.64(17) 7_566 .
N4 Mn2 O8 74.36(17) . .
O8 Mn2 O8 180.000(1) 7_566 .
C4 N1 C2 107.0(5) . .
C4 N1 Mn1 142.0(4) . .
C2 N1 Mn1 109.9(3) . .
C4 N2 C3 110.1(4) . .
C4 N2 H2 125.0 . .
C3 N2 H2 125.0 . .
C17 N3 C15 109.7(5) . .
C17 N3 H3 125.1 . .
C15 N3 H3 125.1 . .
C17 N4 C16 106.2(5) . .
C17 N4 Mn2 139.8(4) . .
C16 N4 Mn2 109.2(4) . .
C1 O1 Mn1 121.8(4) . .
C1 O2 Mn1 134.9(4) . 4
C11 O3 Mn1 134.9(4) . 4
C11 O4 Mn2 140.2(4) . 4_545
C14 O5 Mn1 147.5(4) . .
C14 O6 H6A 109.5 . .
C24 O8 Mn2 113.7(4) . .
O2 C1 O1 122.8(5) . .
O2 C1 C2 122.4(5) . .
O1 C1 C2 114.7(5) . .
N1 C2 C3 109.5(5) . .
N1 C2 C1 118.2(5) . .
C3 C2 C1 132.2(6) . .
N2 C3 C2 104.6(5) . .
N2 C3 C11 118.7(5) . .
C2 C3 C11 136.7(5) . .
N1 C4 N2 108.9(5) . .
N1 C4 C5 126.8(5) . .
N2 C4 C5 124.2(5) . .
C6 C5 C10 116.7(6) . .
C6 C5 C4 123.3(6) . .
C10 C5 C4 119.9(5) . .
C7 C6 C5 123.3(7) . .
C7 C6 H6 118.3 . .
C5 C6 H6 118.3 . .
C6 C7 C8 119.5(6) . .
C6 C7 C12 124.0(8) . .
C8 C7 C12 116.4(7) . .
C6 C7 H7 120.3 . .
C8 C7 H7 120.3 . .
C12 C7 H7 4.9 . .
C9 C8 C7 118.4(7) . .
C9 C8 C13 119.5(8) . .
C7 C8 C13 122.0(7) . .
C12' C9 C10 116.8(16) . .
C12' C9 C8 121.7(16) . .
C10 C9 C8 121.4(8) . .
C12' C9 H9 2.7 . .
C10 C9 H9 119.3 . .
C8 C9 H9 119.3 . .
C9 C10 C5 120.5(7) . .
C9 C10 H10 119.7 . .
C5 C10 H10 119.7 . .
O3 C11 O4 124.6(6) . .
O3 C11 C3 121.3(5) . .
O4 C11 C3 114.0(5) . .
C7 C12 H12A 109.5 . .
C7 C12 H12B 109.5 . .
C7 C12 H12C 109.5 . .
C9 C12' H12D 109.5 . .
C9 C12' H12E 109.5 . .
H12D C12' H12E 109.5 . .
C9 C12' H12F 109.5 . .
H12D C12' H12F 109.5 . .
H12E C12' H12F 109.5 . .
C8 C13 H13A 109.5 . .
C8 C13 H13B 109.5 . .
H13A C13 H13B 109.5 . .
C8 C13 H13C 109.5 . .
H13A C13 H13C 109.5 . .
H13B C13 H13C 109.5 . .
O5 C14 O6 121.6(6) . .
O5 C14 C15 121.0(6) . .
O6 C14 C15 117.5(5) . .
N3 C15 C16 104.6(5) . .
N3 C15 C14 124.0(5) . .
C16 C15 C14 131.4(6) . .
C15 C16 N4 110.3(5) . .
C15 C16 C24 132.1(6) . .
N4 C16 C24 117.7(5) . .
N4 C17 N3 109.1(5) . .
N4 C17 C18 125.1(5) . .
N3 C17 C18 125.7(5) . .
C23 C18 C19 118.0(6) . .
C23 C18 C17 122.6(5) . .
C19 C18 C17 119.3(5) . .
C20 C19 C18 121.8(6) . .
C20 C19 H19 119.1 . .
C18 C19 H19 119.1 . .
C19 C20 C21 120.3(6) . .
C19 C20 C25 118.1(7) . .
C21 C20 C25 121.6(7) . .
C20 C21 C22 118.0(7) . .
C20 C21 C26 123.1(7) . .
C22 C21 C26 118.9(7) . .
C23 C22 C21 122.1(7) . .
C23 C22 H22 119.0 . .
C21 C22 H22 119.0 . .
C22 C23 C18 119.7(6) . .
C22 C23 H23 120.2 . .
C18 C23 H23 120.2 . .
O8 C24 O7 123.9(6) . .
O8 C24 C16 118.0(6) . .
O7 C24 C16 118.1(5) . .
C20 C25 H25A 109.5 . .
C20 C25 H25B 109.5 . .
H25A C25 H25B 109.5 . .
C20 C25 H25C 109.5 . .
H25A C25 H25C 109.5 . .
H25B C25 H25C 109.5 . .
C21 C26 H26A 109.5 . .
C21 C26 H26B 109.5 . .
H26A C26 H26B 109.5 . .
C21 C26 H26C 109.5 . .
H26A C26 H26C 109.5 . .
H26B C26 H26C 109.5 . .
C31 N5 C31' 27.6(9) . .
C31 N5 C27' 108(3) . .
C31' N5 C27' 111(3) . .
C31 N5 C27 113(3) . .
C31' N5 C27 124(3) . .
C27' N5 C27 20(2) . .
C31 N5 Mn1 127.7(12) . .
C31' N5 Mn1 115.3(14) . .
C27' N5 Mn1 124(3) . .
C27 N5 Mn1 118(2) . .
N5 C27 C28 123(4) . .
N5 C27 H27 118.5 . .
C28 C27 H27 118.5 . .
C27 C28 C29 120(3) . .
C27 C28 H28 120.0 . .
C29 C28 H28 120.0 . .
C30 C29 C28 114.9(16) . .
C30 C29 C32 123.4(16) . .
C28 C29 C32 121.7(16) . .
C29 C30 C31 123.2(17) . .
C29 C30 H30 118.4 . .
C31 C30 H30 118.4 . .
N5 C31 C30 123(2) . .
N5 C31 H31 118.5 . .
C30 C31 H31 118.5 . .
C33 C32 C29 135.5(14) . .
C33 C32 C32 45.3(12) . 2
C29 C32 C32 112.2(12) . 2
C33 C32 H32B 103.3 . .
C29 C32 H32B 103.3 . .
C32 C32 H32B 143.9 2 .
C33 C32 H32A 103.3 . .
C29 C32 H32A 103.3 . .
C32 C32 H32A 73.4 2 .
H32B C32 H32A 105.2 . .
C32 C33 C32 89(2) . 2
C32 C33 H33A 113.8 . .
C32 C33 H33A 113.8 2 .
C32 C33 H33B 113.8 . .
C32 C33 H33B 113.8 2 .
H33A C33 H33B 111.0 . .
N5 C27' C28' 122(5) . .
N5 C27' H27' 118.8 . .
C28' C27' H27' 118.8 . .
C27' C28' C29' 122(4) . .
C27' C28' H28' 119.2 . .
C29' C28' H28' 119.2 . .
C30' C29' C28' 112(2) . .
C30' C29' C32' 124.4(19) . .
C28' C29' C32' 118(2) . .
C29' C30' C31' 125(2) . .
C29' C30' H30' 117.7 . .
C31' C30' H30' 117.7 . .
N5 C31' C30' 124(2) . .
N5 C31' H31' 117.9 . .
C30' C31' H31' 117.9 . .
C29' C32' C33' 114.0(16) . .
C29' C32' H32C 108.8 . .
C33' C32' H32C 108.8 . .
C29' C32' H32D 108.8 . .
C33' C32' H32D 108.8 . .
H32C C32' H32D 107.6 . .
C32' C33' C32' 166(3) . 2
C32' C33' H33C 94.4 . .
C32' C33' H33C 94.4 2 .
C32' C33' H33D 94.4 . .
C32' C33' H33D 94.4 2 .
H33C C33' H33D 103.1 . .

loop_
_geom_bond_atom_site_label_1
_geom_bond_atom_site_label_2
_geom_bond_distance
_geom_bond_site_symmetry_2
Mn1 O2 2.122(4) 4_545
Mn1 O3 2.139(4) 4_545
Mn1 O1 2.158(4) .
Mn1 O5 2.172(4) .
Mn1 N5 2.229(6) .
Mn1 N1 2.320(4) .
Mn2 O4 2.108(4) 6_566
Mn2 O4 2.108(4) 4
Mn2 N4 2.241(5) 7_566
Mn2 N4 2.241(5) .
Mn2 O8 2.252(5) 7_566
Mn2 O8 2.252(5) .
N1 C4 1.337(7) .
N1 C2 1.371(7) .
N2 C4 1.353(7) .
N2 C3 1.361(7) .
N2 H2 0.8600 .
N3 C17 1.358(7) .
N3 C15 1.367(7) .
N3 H3 0.8600 .
N4 C17 1.339(7) .
N4 C16 1.377(7) .
O1 C1 1.268(6) .
O2 C1 1.240(7) .
O2 Mn1 2.122(4) 4
O3 C11 1.237(7) .
O3 Mn1 2.139(4) 4
O4 C11 1.255(6) .
O4 Mn2 2.108(4) 4_545
O5 C14 1.241(7) .
O6 C14 1.266(8) .
O6 H6A 0.8200 .
O7 C24 1.273(8) .
O8 C24 1.248(7) .
C1 C2 1.497(7) .
C2 C3 1.389(7) .
C3 C11 1.500(8) .
C4 C5 1.457(9) .
C5 C6 1.390(8) .
C5 C10 1.397(9) .
C6 C7 1.360(10) .
C6 H6 0.9300 .
C7 C8 1.391(11) .
C7 C12 1.521(10) .
C7 H7 0.9300 .
C8 C9 1.388(11) .
C8 C13 1.520(10) .
C9 C12' 1.34(3) .
C9 C10 1.375(10) .
C9 H9 0.9300 .
C10 H10 0.9300 .
C12 H12A 0.9600 .
C12 H12B 0.9600 .
C12 H12C 0.9600 .
C12' H12D 0.9600 .
C12' H12E 0.9600 .
C12' H12F 0.9600 .
C13 H13A 0.9600 .
C13 H13B 0.9600 .
C13 H13C 0.9600 .
C14 C15 1.465(8) .
C15 C16 1.375(7) .
C16 C24 1.487(8) .
C17 C18 1.444(8) .
C18 C23 1.398(8) .
C18 C19 1.402(7) .
C19 C20 1.376(9) .
C19 H19 0.9300 .
C20 C21 1.385(10) .
C20 C25 1.506(9) .
C21 C22 1.403(9) .
C21 C26 1.503(10) .
C22 C23 1.377(9) .
C22 H22 0.9300 .
C23 H23 0.9300 .
C25 H25A 0.9600 .
C25 H25B 0.9600 .
C25 H25C 0.9600 .
C26 H26A 0.9600 .
C26 H26B 0.9600 .
C26 H26C 0.9600 .
N5 C31 1.32(3) .
N5 C31' 1.33(3) .
N5 C27' 1.33(8) .
N5 C27 1.37(6) .
C27 C28 1.38(6) .
C27 H27 0.9300 .
C28 C29 1.40(3) .
C28 H28 0.9300 .
C29 C30 1.30(2) .
C29 C32 1.55(2) .
C30 C31 1.40(3) .
C30 H30 0.9300 .
C31 H31 0.9300 .
C32 C33 1.40(2) .
C32 C32 1.96(4) 2
C32 H32B 0.9700 .
C32 H32A 0.9700 .
C33 C32 1.40(2) 2
C33 H33A 0.9700 .
C33 H33B 0.9700 .
C27' C28' 1.38(8) .
C27' H27' 0.9300 .
C28' C29' 1.40(3) .
C28' H28' 0.9300 .
C29' C30' 1.26(3) .
C29' C32' 1.50(3) .
C30' C31' 1.37(4) .
C30' H30' 0.9300 .
C31' H31' 0.9300 .
C32' C33' 1.60(2) .
C32' H32C 0.9700 .
C32' H32D 0.9700 .
C33' C32' 1.60(2) 2
C33' H33C 0.9700 .
C33' H33D 0.9700 .

loop_
_geom_hbond_atom_site_label_D
_geom_hbond_atom_site_label_H
_geom_hbond_atom_site_label_A
_geom_hbond_distance_DH
_geom_hbond_distance_HA
_geom_hbond_distance_DA
_geom_hbond_angle_DHA
_geom_hbond_site_symmetry_A
N2 H2 O8 0.86 2.26 3.078(6) 159.5 6_565
N3 H3 O1 0.86 1.95 2.789(6) 165.7 .
O6 H6A O7 0.82 1.63 2.454(6) 176.4 .
